data_2220403
loop_
_publ_author_name
'Jiang, Jin-He'

_publ_section_title
;
 <i>N</i>-Phenylpyrrolidine-1-carbothioamide
;
_journal_coeditor_code AT2689
_journal_issue 1
_journal_name_full 'Acta Crystallographica Section E'
_journal_page_first o52
_journal_paper_doi 10.1107/S1600536808040907
_journal_volume 65
_journal_year 2009
_chemical_formula_iupac 'C11 H14 N2 S'
_chemical_formula_moiety 'C11 H14 N2 S'
_chemical_formula_sum 'C11 H14 N2 S'
_chemical_formula_weight 206.30
_chemical_name_systematic
;
<i>N</i>-Phenylpyrrolidine-1-carbothioamide
;
_space_group_IT_number 14
_symmetry_cell_setting monoclinic
_symmetry_space_group_name_Hall '-P 2ybc'
_symmetry_space_group_name_H-M 'P 1 21/c 1'
_atom_sites_solution_hydrogens geom
_atom_sites_solution_primary direct
_atom_sites_solution_secondary difmap
_audit_creation_method SHELXL-97
_cell_angle_alpha 90.00
_cell_angle_beta 108.03(3)
_cell_angle_gamma 90.00
_cell_formula_units_Z 4
_cell_length_a 11.195(2)
_cell_length_b 8.5694(17)
_cell_length_c 11.414(2)
_cell_measurement_reflns_used 25
_cell_measurement_temperature 293(2)
_cell_measurement_theta_max 26.97
_cell_measurement_theta_min 1.79
_cell_volume 1041.2(4)
_computing_cell_refinement 'CAD-4 Software (Enraf--Nonius, 1989)'
_computing_data_collection 'CAD-4 Software (Enraf--Nonius, 1989)'
_computing_data_reduction 'NRCVAX (Gabe <i>et al.</i>,  1989)'
_computing_molecular_graphics 'SHELXTL (Sheldrick, 2008)'
_computing_publication_material 'WinGX (Farrugia, 1999)'
_computing_structure_refinement 'SHELXL97 (Sheldrick, 2008)'
_computing_structure_solution 'SHELXS97 (Sheldrick, 2008)'
_diffrn_ambient_temperature 293(2)
_diffrn_measured_fraction_theta_full 0.999
_diffrn_measured_fraction_theta_max 0.999
_diffrn_measurement_device_type 'Enraf--Nonius CAD-4'
_diffrn_measurement_method \w
_diffrn_radiation_monochromator graphite
_diffrn_radiation_source 'fine-focus sealed tube'
_diffrn_radiation_type MoK\a
_diffrn_radiation_wavelength 0.71073
_diffrn_reflns_av_R_equivalents 0.0184
_diffrn_reflns_av_sigmaI/netI 0.0253
_diffrn_reflns_limit_h_max 14
_diffrn_reflns_limit_h_min -14
_diffrn_reflns_limit_k_max 11
_diffrn_reflns_limit_k_min -11
_diffrn_reflns_limit_l_max 14
_diffrn_reflns_limit_l_min -14
_diffrn_reflns_number 4554
_diffrn_reflns_theta_full 27.48
_diffrn_reflns_theta_max 27.48
_diffrn_reflns_theta_min 1.91
_diffrn_standards_decay_% 0
_diffrn_standards_interval_count 100
_diffrn_standards_number 3
_exptl_absorpt_coefficient_mu 0.271
_exptl_absorpt_correction_type none
_exptl_crystal_colour colourless
_exptl_crystal_density_diffrn 1.316
_exptl_crystal_density_method 'not measured'
_exptl_crystal_description block
_exptl_crystal_F_000 440
_exptl_crystal_size_max 0.25
_exptl_crystal_size_mid 0.20
_exptl_crystal_size_min 0.18
_refine_diff_density_max 0.298
_refine_diff_density_min -0.459
_refine_ls_extinction_method none
_refine_ls_goodness_of_fit_ref 1.296
_refine_ls_hydrogen_treatment constr
_refine_ls_matrix_type full
_refine_ls_number_parameters 127
_refine_ls_number_reflns 2393
_refine_ls_number_restraints 0
_refine_ls_restrained_S_all 1.296
_refine_ls_R_factor_all 0.0546
_refine_ls_R_factor_gt 0.0451
_refine_ls_shift/su_max 0.000
_refine_ls_shift/su_mean 0.000
_refine_ls_structure_factor_coef Fsqd
_refine_ls_weighting_details 'calc w=1/[\s^2^(Fo^2^)+(0.0574P)^2^+0.3194P] where P=(Fo^2^+2Fc^2^)/3'
_refine_ls_weighting_scheme calc
_refine_ls_wR_factor_gt 0.1070
_refine_ls_wR_factor_ref 0.1192
_reflns_number_gt 2214
_reflns_number_total 2393
_reflns_threshold_expression I>2\s(I)
_cod_data_source_file at2689.cif
_cod_data_source_block I
_cod_original_sg_symbol_H-M 'P 21/c'
_cod_database_code 2220403
_cod_database_fobs_code 2220403

loop_
_symmetry_equiv_pos_as_xyz
'x, y, z'
'-x, y+1/2, -z+1/2'
'-x, -y, -z'
'x, -y-1/2, z-1/2'

loop_
_atom_site_type_symbol
_atom_site_label
_atom_site_fract_x
_atom_site_fract_y
_atom_site_fract_z
_atom_site_U_iso_or_equiv
_atom_site_adp_type
_atom_site_calc_flag
_atom_site_refinement_flags
_atom_site_occupancy
_atom_site_disorder_assembly
_atom_site_disorder_group
S S1 0.50030(4) 0.12695(5) 0.27663(4) 0.01992(15) Uani d . 1 . .
N N2 0.34546(13) 0.29432(17) 0.09833(13) 0.0162(3) Uani d . 1 . .
N N1 0.53176(13) 0.23342(19) 0.06683(13) 0.0183(3) Uani d . 1 . .
H H1A 0.4979 0.2678 -0.0068 0.022 Uiso calc R 1 . .
C C7 0.45718(15) 0.2256(2) 0.14190(15) 0.0152(3) Uani d . 1 . .
C C5 0.66016(16) 0.1894(2) 0.10058(16) 0.0177(4) Uani d . 1 . .
C C8 0.30485(17) 0.3898(2) -0.01429(16) 0.0200(4) Uani d . 1 . .
H H8A 0.2822 0.3248 -0.0874 0.024 Uiso calc R 1 . .
H H8B 0.3704 0.4617 -0.0182 0.024 Uiso calc R 1 . .
C C11 0.25255(16) 0.2964(2) 0.16519(16) 0.0203(4) Uani d . 1 . .
H H11A 0.2806 0.3614 0.2382 0.024 Uiso calc R 1 . .
H H11B 0.2364 0.1919 0.1892 0.024 Uiso calc R 1 . .
C C4 0.70097(18) 0.0997(2) 0.01900(18) 0.0225(4) Uani d . 1 . .
H H4A 0.6439 0.0646 -0.0541 0.027 Uiso calc R 1 . .
C C9 0.19114(17) 0.4771(2) -0.00189(18) 0.0245(4) Uani d . 1 . .
H H9A 0.1312 0.4984 -0.0821 0.029 Uiso calc R 1 . .
H H9B 0.2158 0.5748 0.0418 0.029 Uiso calc R 1 . .
C C6 0.74613(17) 0.2436(2) 0.20885(17) 0.0241(4) Uani d . 1 . .
H H6A 0.7196 0.3065 0.2624 0.029 Uiso calc R 1 . .
C C2 0.91276(19) 0.1125(3) 0.1562(2) 0.0337(5) Uani d . 1 . .
H H2A 0.9971 0.0854 0.1755 0.040 Uiso calc R 1 . .
C C3 0.82751(19) 0.0628(2) 0.0475(2) 0.0307(5) Uani d . 1 . .
H H3A 0.8551 0.0038 -0.0075 0.037 Uiso calc R 1 . .
C C10 0.13624(17) 0.3649(2) 0.07178(18) 0.0243(4) Uani d . 1 . .
H H10A 0.0844 0.4197 0.1124 0.029 Uiso calc R 1 . .
H H10B 0.0865 0.2841 0.0193 0.029 Uiso calc R 1 . .
C C1 0.87165(18) 0.2032(3) 0.23648(19) 0.0309(5) Uani d . 1 . .
H H1B 0.9289 0.2375 0.3098 0.037 Uiso calc R 1 . .

loop_
_atom_site_aniso_label
_atom_site_aniso_U_11
_atom_site_aniso_U_22
_atom_site_aniso_U_33
_atom_site_aniso_U_12
_atom_site_aniso_U_13
_atom_site_aniso_U_23
S1 0.0211(2) 0.0247(3) 0.0136(2) 0.00322(17) 0.00489(16) 0.00532(16)
N2 0.0159(7) 0.0202(7) 0.0125(6) 0.0012(6) 0.0045(5) 0.0028(5)
N1 0.0162(7) 0.0264(8) 0.0124(6) 0.0025(6) 0.0049(5) 0.0027(6)
C7 0.0164(8) 0.0160(8) 0.0127(7) -0.0019(6) 0.0036(6) -0.0021(6)
C5 0.0180(8) 0.0180(8) 0.0175(8) 0.0006(7) 0.0060(7) 0.0036(6)
C8 0.0204(8) 0.0248(9) 0.0150(8) 0.0033(7) 0.0056(6) 0.0049(7)
C11 0.0174(8) 0.0270(10) 0.0181(8) -0.0008(7) 0.0078(7) 0.0009(7)
C4 0.0254(9) 0.0195(9) 0.0248(9) 0.0001(7) 0.0108(7) -0.0009(7)
C9 0.0204(9) 0.0264(10) 0.0264(9) 0.0051(7) 0.0070(7) 0.0076(8)
C6 0.0223(9) 0.0304(10) 0.0192(9) -0.0014(8) 0.0057(7) 0.0016(7)
C2 0.0200(9) 0.0385(12) 0.0436(12) 0.0075(8) 0.0111(9) 0.0164(10)
C3 0.0298(10) 0.0266(10) 0.0423(12) 0.0080(8) 0.0206(9) 0.0029(9)
C10 0.0176(8) 0.0299(10) 0.0262(9) 0.0017(7) 0.0078(7) 0.0028(8)
C1 0.0201(9) 0.0415(12) 0.0264(10) -0.0039(8) 0.0002(8) 0.0098(9)

loop_
_atom_type_symbol
_atom_type_description
_atom_type_scat_dispersion_real
_atom_type_scat_dispersion_imag
_atom_type_scat_source
C C 0.0033 0.0016 'International Tables Vol C Tables 4.2.6.8 and 6.1.1.4'
H H 0.0000 0.0000 'International Tables Vol C Tables 4.2.6.8 and 6.1.1.4'
N N 0.0061 0.0033 'International Tables Vol C Tables 4.2.6.8 and 6.1.1.4'
S S 0.1246 0.1234 'International Tables Vol C Tables 4.2.6.8 and 6.1.1.4'

loop_
_geom_angle_atom_site_label_1
_geom_angle_atom_site_label_2
_geom_angle_atom_site_label_3
_geom_angle_site_symmetry_1
_geom_angle_site_symmetry_3
_geom_angle
_geom_angle_publ_flag
C7 N2 C11 . . 123.08(14) ?
C7 N2 C8 . . 124.92(14) ?
C11 N2 C8 . . 111.72(13) ?
C7 N1 C5 . . 125.40(15) ?
C7 N1 H1A . . 117.3 ?
C5 N1 H1A . . 117.3 ?
N2 C7 N1 . . 115.37(15) ?
N2 C7 S1 . . 122.14(13) ?
N1 C7 S1 . . 122.40(13) ?
C4 C5 C6 . . 119.98(17) ?
C4 C5 N1 . . 118.73(16) ?
C6 C5 N1 . . 121.13(16) ?
N2 C8 C9 . . 103.50(14) ?
N2 C8 H8A . . 111.1 ?
C9 C8 H8A . . 111.1 ?
N2 C8 H8B . . 111.1 ?
C9 C8 H8B . . 111.1 ?
H8A C8 H8B . . 109.0 ?
N2 C11 C10 . . 103.34(14) ?
N2 C11 H11A . . 111.1 ?
C10 C11 H11A . . 111.1 ?
N2 C11 H11B . . 111.1 ?
C10 C11 H11B . . 111.1 ?
H11A C11 H11B . . 109.1 ?
C3 C4 C5 . . 119.51(18) ?
C3 C4 H4A . . 120.2 ?
C5 C4 H4A . . 120.2 ?
C8 C9 C10 . . 103.46(15) ?
C8 C9 H9A . . 111.1 ?
C10 C9 H9A . . 111.1 ?
C8 C9 H9B . . 111.1 ?
C10 C9 H9B . . 111.1 ?
H9A C9 H9B . . 109.0 ?
C1 C6 C5 . . 119.56(19) ?
C1 C6 H6A . . 120.2 ?
C5 C6 H6A . . 120.2 ?
C3 C2 C1 . . 119.36(19) ?
C3 C2 H2A . . 120.3 ?
C1 C2 H2A . . 120.3 ?
C2 C3 C4 . . 120.80(19) ?
C2 C3 H3A . . 119.6 ?
C4 C3 H3A . . 119.6 ?
C11 C10 C9 . . 103.05(15) ?
C11 C10 H10A . . 111.2 ?
C9 C10 H10A . . 111.2 ?
C11 C10 H10B . . 111.2 ?
C9 C10 H10B . . 111.2 ?
H10A C10 H10B . . 109.1 ?
C2 C1 C6 . . 120.7(2) ?
C2 C1 H1B . . 119.6 ?
C6 C1 H1B . . 119.6 ?

loop_
_geom_bond_atom_site_label_1
_geom_bond_atom_site_label_2
_geom_bond_site_symmetry_2
_geom_bond_distance
_geom_bond_publ_flag
S1 C7 . 1.6892(17) ?
N2 C7 . 1.332(2) ?
N2 C11 . 1.468(2) ?
N2 C8 . 1.472(2) ?
N1 C7 . 1.371(2) ?
N1 C5 . 1.419(2) ?
N1 H1A . 0.8600 ?
C5 C4 . 1.389(2) ?
C5 C6 . 1.390(3) ?
C8 C9 . 1.520(2) ?
C8 H8A . 0.9700 ?
C8 H8B . 0.9700 ?
C11 C10 . 1.522(3) ?
C11 H11A . 0.9700 ?
C11 H11B . 0.9700 ?
C4 C3 . 1.388(3) ?
C4 H4A . 0.9300 ?
C9 C10 . 1.527(3) ?
C9 H9A . 0.9700 ?
C9 H9B . 0.9700 ?
C6 C1 . 1.385(3) ?
C6 H6A . 0.9300 ?
C2 C3 . 1.379(3) ?
C2 C1 . 1.384(3) ?
C2 H2A . 0.9300 ?
C3 H3A . 0.9300 ?
C10 H10A . 0.9700 ?
C10 H10B . 0.9700 ?
C1 H1B . 0.9300 ?

loop_
_geom_hbond_atom_site_label_D
_geom_hbond_atom_site_label_H
_geom_hbond_atom_site_label_A
_geom_hbond_site_symmetry_A
_geom_hbond_distance_DH
_geom_hbond_distance_HA
_geom_hbond_distance_DA
_geom_hbond_angle_DHA
_geom_hbond_publ_flag
N1 H1A S1 4_565 0.86 2.64 3.4359(17) 155 yes

loop_
_cod_related_entry_id
_cod_related_entry_database
_cod_related_entry_code
1 ChemSpider 697082
